data_7716535
loop_
_publ_author_name
'Penki, Venkata Sai Sashankh'
'Chu, Yu-Ting'
'Chen, Hsing-Yin'
'Sudewi, Sri'
'Li, Chien-Hung'
'Huang, Genin Gary'
'Hsu, Sodio C. N.'

_publ_section_title
;
 Steric and electronic influence on Cu-Cu short contacts in
 &#x3b2;-thioketiminato tricopper(I) clusters.
;
_journal_issue 31
_journal_name_full 'Dalton transactions (Cambridge, England : 2003)'
_journal_page_first 13160
_journal_page_last 13173
_journal_paper_doi 10.1039/d4dt01549e
_journal_volume 53
_journal_year 2024
_chemical_formula_moiety 'C42 H36 Cu3 F18 N3 S3'
_chemical_formula_sum 'C42 H36 Cu3 F18 N3 S3'
_chemical_formula_weight 1211.54
_space_group_crystal_system monoclinic
_space_group_IT_number 14
_space_group_name_Hall '-P 2ybc'
_space_group_name_H-M_alt 'P 1 21/c 1'
_atom_sites_solution_hydrogens geom
_atom_sites_solution_primary dual
_audit_block_doi 10.5517/ccdc.csd.cc2jmgyl
_audit_creation_date 2023-11-24
_audit_creation_method
;
Olex2 1.5
(compiled 2023.08.24 svn.re1ec1418 for OlexSys, GUI svn.r6817)
;
_audit_update_record
;
2024-03-22 deposited with the CCDC.	2024-07-03 downloaded from the CCDC.
;
_cell_angle_alpha 90
_cell_angle_beta 108.784(2)
_cell_angle_gamma 90
_cell_formula_units_Z 4
_cell_length_a 21.3849(10)
_cell_length_b 9.3117(4)
_cell_length_c 25.5615(12)
_cell_measurement_reflns_used 9913
_cell_measurement_temperature 200(2)
_cell_measurement_theta_max 66.23
_cell_measurement_theta_min 4.71
_cell_volume 4819.0(4)
_computing_molecular_graphics 'Olex2 1.5 (Dolomanov et al., 2009)'
_computing_publication_material 'Olex2 1.5 (Dolomanov et al., 2009)'
_computing_structure_refinement 'SHELXL 2018/3 (Sheldrick, 2015)'
_computing_structure_solution 'SHELXT 2018/2 (Sheldrick, 2018)'
_diffrn_ambient_temperature 200(2)
_diffrn_measured_fraction_theta_full 0.990
_diffrn_measured_fraction_theta_max 0.990
_diffrn_measurement_device_type 'D8 Venture IuS 3.0 Dual source'
_diffrn_radiation_type CuK\a
_diffrn_radiation_wavelength 1.54178
_diffrn_reflns_av_R_equivalents 0.0510
_diffrn_reflns_av_unetI/netI 0.0563
_diffrn_reflns_Laue_measured_fraction_full 0.990
_diffrn_reflns_Laue_measured_fraction_max 0.990
_diffrn_reflns_limit_h_max 25
_diffrn_reflns_limit_h_min -25
_diffrn_reflns_limit_k_max 11
_diffrn_reflns_limit_k_min -9
_diffrn_reflns_limit_l_max 29
_diffrn_reflns_limit_l_min -30
_diffrn_reflns_number 24022
_diffrn_reflns_point_group_measured_fraction_full 0.990
_diffrn_reflns_point_group_measured_fraction_max 0.990
_diffrn_reflns_theta_full 66.569
_diffrn_reflns_theta_max 66.569
_diffrn_reflns_theta_min 4.707
_exptl_absorpt_coefficient_mu 3.702
_exptl_absorpt_correction_T_max 0.8970
_exptl_absorpt_correction_T_min 0.3262
_exptl_absorpt_correction_type multi-scan
_exptl_absorpt_process_details
;
 SADABS 2016/2: Krause, L., Herbst-Irmer, R., Sheldrick G.M. & Stalke D.,
 J. Appl. Cryst. 48 (2015) 3-10
;
_exptl_crystal_colour black
_exptl_crystal_colour_primary black
_exptl_crystal_density_diffrn 1.670
_exptl_crystal_density_method 'not measured'
_exptl_crystal_description prism
_exptl_crystal_F_000 2424
_exptl_crystal_size_max 0.39
_exptl_crystal_size_mid 0.18
_exptl_crystal_size_min 0.03
_refine_diff_density_max 0.398
_refine_diff_density_min -0.765
_refine_diff_density_rms 0.077
_refine_ls_extinction_method none
_refine_ls_goodness_of_fit_ref 1.094
_refine_ls_hydrogen_treatment constr
_refine_ls_matrix_type full
_refine_ls_number_parameters 631
_refine_ls_number_reflns 8412
_refine_ls_number_restraints 0
_refine_ls_restrained_S_all 1.094
_refine_ls_R_factor_all 0.0931
_refine_ls_R_factor_gt 0.0691
_refine_ls_shift/su_max 0.001
_refine_ls_shift/su_mean 0.000
_refine_ls_structure_factor_coef Fsqd
_refine_ls_weighting_details 'w=1/[\s^2^(Fo^2^)+(0.0932P)^2^+6.3527P] where P=(Fo^2^+2Fc^2^)/3'
_refine_ls_weighting_scheme calc
_refine_ls_wR_factor_gt 0.1883
_refine_ls_wR_factor_ref 0.2126
_reflns_Friedel_coverage 0.000
_reflns_number_gt 5905
_reflns_number_total 8412
_reflns_threshold_expression 'I > 2\s(I)'
_cod_data_source_file d4dt01549e2.cif
_cod_data_source_block d24726
_cod_depositor_comments 'Adding full bibliography for 7716532--7716537.cif.'
_cod_database_code 7716535
_shelx_shelxl_version_number 2018/3
_shelx_space_group_comment
;
The symmetry employed for this shelxl refinement is uniquely defined
by the following loop, which should always be used as a source of
symmetry information in preference to the above space-group names.
They are only intended as comments.
;
_shelx_estimated_absorpt_t_max 0.897
_shelx_estimated_absorpt_t_min 0.326
_olex2_refinement_description
;
1. Fixed Uiso
 At 1.2 times of:
  All C(H) groups
 At 1.5 times of:
  All C(H,H,H) groups
2.a Aromatic/amide H refined with riding coordinates:
 C40(H40), C19(H19), C17(H17), C26(H26), C12(H12), C33(H33), C5(H5), C3(H3),
 C31(H31)
2.b Idealised Me refined as rotating group:
 C37(H37A,H37B,H37C), C23(H23A,H23B,H23C), C22(H22A,H22B,H22C), C9(H9A,H9B,
 H9C), C21(H21A,H21B,H21C), C35(H35A,H35B,H35C), C8(H8A,H8B,H8C), C36(H36A,H36B,
 H36C), C7(H7A,H7B,H7C)
;
_olex2_submission_special_instructions 'No special instructions were received'

loop_
_space_group_symop_operation_xyz
'x, y, z'
'-x, y+1/2, -z+1/2'
'-x, -y, -z'
'x, -y-1/2, z-1/2'

loop_
_atom_site_label
_atom_site_type_symbol
_atom_site_fract_x
_atom_site_fract_y
_atom_site_fract_z
_atom_site_U_iso_or_equiv
_atom_site_adp_type
_atom_site_occupancy
_atom_site_site_symmetry_order
_atom_site_calc_flag
_atom_site_refinement_flags_posn
_atom_site_refinement_flags_adp
_atom_site_refinement_flags_occupancy
_atom_site_disorder_assembly
_atom_site_disorder_group
Cu2 Cu 0.63777(4) 0.44851(8) 0.72530(4) 0.0696(3) Uani 1 1 d . . . . .
Cu3 Cu 0.69552(4) 0.57278(9) 0.64579(4) 0.0827(3) Uani 1 1 d . . . . .
Cu1 Cu 0.76210(4) 0.61706(10) 0.76526(5) 0.0875(3) Uani 1 1 d . . . . .
S3 S 0.59231(6) 0.53681(16) 0.64137(8) 0.0782(4) Uani 1 1 d . . . . .
S2 S 0.67758(7) 0.59253(18) 0.79679(8) 0.0870(5) Uani 1 1 d . . . . .
S1 S 0.75340(7) 0.75437(17) 0.69359(11) 0.1045(7) Uani 1 1 d . . . . .
F16 F 0.47291(16) 0.3525(5) 0.61763(17) 0.0973(12) Uani 1 1 d . . . . .
F17 F 0.47758(17) 0.2505(6) 0.54554(18) 0.1125(14) Uani 1 1 d . . . . .
F13 F 0.6567(2) 0.1033(6) 0.52720(19) 0.1156(14) Uani 1 1 d . . . . .
F18 F 0.46256(15) 0.4769(5) 0.5458(2) 0.1192(16) Uani 1 1 d . . . . .
F12 F 0.7570(2) 0.6667(5) 0.9085(2) 0.1272(18) Uani 1 1 d . . . . .
N2 N 0.6409(2) 0.2570(5) 0.75790(18) 0.0611(10) Uani 1 1 d . . . . .
F14 F 0.75337(18) 0.1868(6) 0.55010(18) 0.1189(16) Uani 1 1 d . . . . .
F10 F 0.7505(3) 0.4698(8) 0.9500(2) 0.140(2) Uani 1 1 d . . . . .
N3 N 0.7132(2) 0.4386(6) 0.5932(2) 0.0759(14) Uani 1 1 d . . . . .
F11 F 0.6641(2) 0.6024(7) 0.9165(2) 0.156(3) Uani 1 1 d . . . . .
C20 C 0.6324(2) 0.0872(5) 0.6826(2) 0.0550(11) Uani 1 1 d . . . . .
C15 C 0.6036(2) 0.1510(5) 0.7187(2) 0.0563(11) Uani 1 1 d . . . . .
F5 F 0.8945(2) 0.8208(6) 0.6305(3) 0.151(2) Uani 1 1 d . . . . .
F8 F 0.7269(3) 0.0543(6) 0.8749(2) 0.140(2) Uani 1 1 d . . . . .
F3 F 1.0010(2) 0.5360(8) 0.7577(2) 0.158(2) Uani 1 1 d . . . . .
F15 F 0.6774(3) 0.2705(7) 0.48027(18) 0.145(2) Uani 1 1 d . . . . .
N1 N 0.8563(2) 0.5649(6) 0.7945(3) 0.0830(15) Uani 1 1 d . . . . .
F1 F 0.9770(2) 0.4161(7) 0.8147(3) 0.169(3) Uani 1 1 d . . . . .
F6 F 0.7902(2) 0.8499(7) 0.5984(3) 0.183(3) Uani 1 1 d . . . . .
C37 C 0.8367(2) 0.3300(7) 0.6667(2) 0.0713(15) Uani 1 1 d . . . . .
H37A H 0.813732 0.381616 0.688555 0.107 Uiso 1 1 calc R U . . .
H37B H 0.882771 0.313896 0.689238 0.107 Uiso 1 1 calc R U . . .
H37C H 0.814981 0.237313 0.654901 0.107 Uiso 1 1 calc R U . . .
F9 F 0.6798(4) -0.0223(5) 0.79740(19) 0.176(3) Uani 1 1 d . . . . .
C40 C 0.6046(2) 0.3213(7) 0.5680(2) 0.0691(15) Uani 1 1 d . . . . .
H40 H 0.581409 0.243090 0.546516 0.083 Uiso 1 1 calc R U . . .
C19 C 0.5933(3) -0.0071(6) 0.6426(2) 0.0630(12) Uani 1 1 d . . . . .
H19 H 0.612125 -0.053980 0.618185 0.076 Uiso 1 1 calc R U . . .
C16 C 0.5377(3) 0.1288(6) 0.7141(3) 0.0713(14) Uani 1 1 d . . . . .
F2 F 1.0056(2) 0.6272(8) 0.8319(3) 0.192(3) Uani 1 1 d . . . . .
C23 C 0.7022(3) 0.1208(6) 0.6862(2) 0.0672(13) Uani 1 1 d . . . . .
H23A H 0.707822 0.225112 0.685319 0.101 Uiso 1 1 calc R U . . .
H23B H 0.711880 0.077056 0.654783 0.101 Uiso 1 1 calc R U . . .
H23C H 0.732432 0.082196 0.720745 0.101 Uiso 1 1 calc R U . . .
C17 C 0.5011(3) 0.0356(6) 0.6732(3) 0.0741(15) Uani 1 1 d . . . . .
H17 H 0.456032 0.019017 0.669568 0.089 Uiso 1 1 calc R U . . .
F4 F 0.8493(3) 0.9826(6) 0.6648(4) 0.200(4) Uani 1 1 d . . . . .
C34 C 0.8344(3) 0.4164(7) 0.6174(3) 0.0787(17) Uani 1 1 d . . . . .
C41 C 0.5695(2) 0.3981(7) 0.5934(2) 0.0697(15) Uani 1 1 d . . . . .
C18 C 0.5279(3) -0.0336(6) 0.6377(2) 0.0673(14) Uani 1 1 d . . . . .
C38 C 0.6725(3) 0.3387(8) 0.5680(2) 0.0758(17) Uani 1 1 d . . . . .
F7 F 0.6260(3) 0.0389(8) 0.8476(4) 0.203(4) Uani 1 1 d . . . . .
C24 C 0.6688(3) 0.2266(7) 0.8096(2) 0.0699(14) Uani 1 1 d . . . . .
C28 C 0.7183(4) 0.5528(10) 0.9077(4) 0.111(3) Uani 1 1 d . . . . .
C42 C 0.4955(3) 0.3692(8) 0.5759(3) 0.0820(18) Uani 1 1 d . . . . .
C29 C 0.7742(3) 0.4636(8) 0.5812(3) 0.088(2) Uani 1 1 d . . . . .
C26 C 0.6961(3) 0.3328(8) 0.8533(3) 0.0811(17) Uani 1 1 d . . . . .
H26 H 0.714705 0.292298 0.889091 0.097 Uiso 1 1 calc R U . . .
C27 C 0.6998(3) 0.4729(8) 0.8523(3) 0.0808(18) Uani 1 1 d . . . . .
C12 C 0.8870(2) 0.6774(7) 0.7198(3) 0.088(2) Uani 1 1 d . . . . .
H12 H 0.923827 0.683917 0.706761 0.105 Uiso 1 1 calc R U . . .
C39 C 0.6909(3) 0.2263(10) 0.5309(3) 0.094(2) Uani 1 1 d . . . . .
C10 C 0.8985(2) 0.5938(7) 0.7699(3) 0.0821(19) Uani 1 1 d . . . . .
C25 C 0.6738(4) 0.0728(8) 0.8315(3) 0.0868(19) Uani 1 1 d . . . . .
C33 C 0.8915(3) 0.4544(8) 0.6059(3) 0.098(2) Uani 1 1 d . . . . .
H33 H 0.933051 0.424074 0.630338 0.118 Uiso 1 1 calc R U . . .
C13 C 0.8322(3) 0.7477(6) 0.6886(4) 0.098(2) Uani 1 1 d . . . . .
C6 C 0.8665(3) 0.3614(10) 0.8582(3) 0.097(2) Uani 1 1 d . . . . .
C22 C 0.4858(3) -0.1300(8) 0.5924(3) 0.095(2) Uani 1 1 d . . . . .
H22A H 0.450658 -0.073096 0.566572 0.143 Uiso 1 1 calc R U . . .
H22B H 0.466084 -0.205669 0.608648 0.143 Uiso 1 1 calc R U . . .
H22C H 0.513290 -0.173569 0.572530 0.143 Uiso 1 1 calc R U . . .
C11 C 0.9716(3) 0.5446(9) 0.7947(4) 0.098(2) Uani 1 1 d . . . . .
C1 C 0.8751(3) 0.5069(10) 0.8501(3) 0.096(2) Uani 1 1 d . . . . .
C9 C 0.8418(4) 0.2607(9) 0.8104(3) 0.101(2) Uani 1 1 d . . . . .
H9A H 0.802929 0.302379 0.782842 0.151 Uiso 1 1 calc R U . . .
H9B H 0.829753 0.168979 0.823335 0.151 Uiso 1 1 calc R U . . .
H9C H 0.876531 0.244764 0.793690 0.151 Uiso 1 1 calc R U . . .
C21 C 0.5052(3) 0.2080(9) 0.7502(3) 0.104(2) Uani 1 1 d . . . . .
H21A H 0.513794 0.156738 0.785277 0.155 Uiso 1 1 calc R U . . .
H21B H 0.457495 0.213186 0.731273 0.155 Uiso 1 1 calc R U . . .
H21C H 0.523374 0.305363 0.757351 0.155 Uiso 1 1 calc R U . . .
C2 C 0.8951(4) 0.6058(11) 0.8940(4) 0.111(3) Uani 1 1 d . . . . .
C4 C 0.9011(4) 0.4076(17) 0.9569(4) 0.133(4) Uani 1 1 d . . . . .
C5 C 0.8793(3) 0.3151(12) 0.9124(3) 0.115(3) Uani 1 1 d . . . . .
H5 H 0.872983 0.216631 0.918989 0.137 Uiso 1 1 calc R U . . .
C32 C 0.8897(4) 0.5352(11) 0.5599(4) 0.131(4) Uani 1 1 d . . . . .
C30 C 0.7702(3) 0.5477(10) 0.5346(4) 0.121(3) Uani 1 1 d . . . . .
C3 C 0.9082(4) 0.5506(16) 0.9471(5) 0.136(4) Uani 1 1 d . . . . .
H3 H 0.922578 0.614350 0.977621 0.163 Uiso 1 1 calc R U . . .
C31 C 0.8291(4) 0.5822(11) 0.5259(4) 0.140(4) Uani 1 1 d . . . . .
H31 H 0.827644 0.640862 0.495122 0.168 Uiso 1 1 calc R U . . .
C35 C 0.7052(4) 0.6115(12) 0.4989(4) 0.144(4) Uani 1 1 d . . . . .
H35A H 0.693042 0.691838 0.518453 0.216 Uiso 1 1 calc R U . . .
H35B H 0.670649 0.537845 0.491016 0.216 Uiso 1 1 calc R U . . .
H35C H 0.709842 0.646036 0.464122 0.216 Uiso 1 1 calc R U . . .
C14 C 0.8413(4) 0.8500(10) 0.6446(5) 0.141(4) Uani 1 1 d . . . . .
C8 C 0.9136(5) 0.3550(18) 1.0159(4) 0.185(6) Uani 1 1 d . . . . .
H8A H 0.872992 0.312931 1.019102 0.277 Uiso 1 1 calc R U . . .
H8B H 0.927304 0.435953 1.041522 0.277 Uiso 1 1 calc R U . . .
H8C H 0.948562 0.282199 1.024911 0.277 Uiso 1 1 calc R U . . .
C36 C 0.9549(4) 0.5776(14) 0.5507(5) 0.190(7) Uani 1 1 d . . . . .
H36A H 0.957371 0.531866 0.516901 0.285 Uiso 1 1 calc R U . . .
H36B H 0.992154 0.545749 0.582263 0.285 Uiso 1 1 calc R U . . .
H36C H 0.956575 0.682148 0.547055 0.285 Uiso 1 1 calc R U . . .
C7 C 0.8979(5) 0.7631(11) 0.8835(5) 0.151(4) Uani 1 1 d . . . . .
H7A H 0.937215 0.784290 0.873155 0.226 Uiso 1 1 calc R U . . .
H7B H 0.899933 0.816547 0.917052 0.226 Uiso 1 1 calc R U . . .
H7C H 0.858268 0.791758 0.853396 0.226 Uiso 1 1 calc R U . . .

loop_
_atom_site_aniso_label
_atom_site_aniso_U_11
_atom_site_aniso_U_22
_atom_site_aniso_U_33
_atom_site_aniso_U_23
_atom_site_aniso_U_13
_atom_site_aniso_U_12
Cu2 0.0482(4) 0.0470(5) 0.1135(6) -0.0077(4) 0.0259(4) -0.0027(3)
Cu3 0.0405(4) 0.0559(5) 0.1481(8) 0.0236(5) 0.0254(4) 0.0049(3)
Cu1 0.0443(4) 0.0579(6) 0.1605(9) -0.0197(5) 0.0334(5) -0.0084(4)
S3 0.0406(6) 0.0539(8) 0.1382(13) 0.0172(8) 0.0262(7) 0.0058(5)
S2 0.0509(7) 0.0601(9) 0.1536(15) -0.0378(9) 0.0381(8) -0.0110(6)
S1 0.0450(7) 0.0440(8) 0.222(2) 0.0157(11) 0.0390(10) -0.0015(6)
F16 0.0583(18) 0.111(3) 0.129(3) 0.011(2) 0.0393(19) -0.0166(19)
F17 0.0555(19) 0.136(4) 0.138(3) -0.021(3) 0.021(2) -0.022(2)
F13 0.101(3) 0.123(4) 0.131(3) -0.021(3) 0.049(3) -0.006(3)
F18 0.0423(17) 0.128(4) 0.168(4) 0.065(3) 0.007(2) 0.012(2)
F12 0.092(3) 0.126(4) 0.172(4) -0.089(3) 0.054(3) -0.052(3)
N2 0.053(2) 0.049(3) 0.080(3) -0.012(2) 0.0200(19) -0.0082(18)
F14 0.065(2) 0.151(4) 0.129(3) -0.023(3) 0.014(2) 0.020(2)
F10 0.124(4) 0.178(6) 0.118(3) -0.072(4) 0.042(3) -0.062(4)
N3 0.042(2) 0.082(4) 0.104(3) 0.034(3) 0.024(2) 0.011(2)
F11 0.098(3) 0.190(6) 0.206(5) -0.132(5) 0.084(3) -0.052(3)
C20 0.051(2) 0.042(3) 0.068(3) 0.000(2) 0.014(2) 0.002(2)
C15 0.049(2) 0.042(3) 0.074(3) -0.008(2) 0.014(2) -0.012(2)
F5 0.070(2) 0.126(4) 0.263(6) 0.086(4) 0.061(3) 0.000(3)
F8 0.154(5) 0.109(4) 0.116(3) 0.014(3) -0.014(3) -0.002(3)
F3 0.071(2) 0.250(7) 0.153(4) 0.028(4) 0.037(3) 0.064(4)
F15 0.162(5) 0.187(6) 0.090(3) 0.034(3) 0.046(3) 0.032(4)
N1 0.044(2) 0.070(3) 0.130(4) -0.024(3) 0.022(3) -0.011(2)
F1 0.067(3) 0.150(5) 0.290(8) 0.080(5) 0.056(4) 0.038(3)
F6 0.069(3) 0.165(6) 0.304(8) 0.143(6) 0.046(4) 0.002(3)
C37 0.043(2) 0.065(4) 0.099(4) 0.020(3) 0.014(2) 0.005(2)
F9 0.351(10) 0.062(3) 0.091(3) 0.006(2) 0.039(4) 0.028(4)
C40 0.043(2) 0.074(4) 0.082(3) 0.022(3) 0.009(2) -0.001(2)
C19 0.063(3) 0.045(3) 0.076(3) -0.004(2) 0.014(2) 0.003(2)
C16 0.054(3) 0.059(4) 0.100(4) -0.010(3) 0.025(3) -0.005(2)
F2 0.047(2) 0.233(7) 0.259(7) -0.116(6) -0.003(3) -0.001(3)
C23 0.057(3) 0.053(3) 0.092(4) -0.007(3) 0.024(3) -0.002(2)
C17 0.051(3) 0.055(3) 0.107(4) -0.003(3) 0.012(3) -0.011(2)
F4 0.108(4) 0.060(3) 0.432(12) 0.060(5) 0.087(5) -0.011(3)
C34 0.045(3) 0.079(4) 0.112(4) 0.030(3) 0.024(3) 0.010(3)
C41 0.036(2) 0.073(4) 0.097(4) 0.026(3) 0.017(2) 0.005(2)
C18 0.057(3) 0.046(3) 0.080(3) 0.000(2) -0.002(2) -0.004(2)
C38 0.046(3) 0.096(5) 0.083(3) 0.032(3) 0.017(2) 0.010(3)
F7 0.137(5) 0.187(7) 0.307(9) 0.132(7) 0.101(6) -0.001(5)
C24 0.069(3) 0.062(4) 0.081(3) -0.017(3) 0.026(3) -0.012(3)
C28 0.078(5) 0.114(7) 0.154(7) -0.078(6) 0.054(5) -0.048(5)
C42 0.040(3) 0.083(5) 0.114(5) 0.020(4) 0.013(3) -0.005(3)
C29 0.045(3) 0.095(5) 0.123(5) 0.048(4) 0.027(3) 0.016(3)
C26 0.065(3) 0.091(5) 0.089(4) -0.029(3) 0.027(3) -0.025(3)
C27 0.058(3) 0.078(5) 0.110(4) -0.036(4) 0.033(3) -0.015(3)
C12 0.038(3) 0.057(4) 0.167(6) 0.002(4) 0.031(3) -0.009(2)
C39 0.058(3) 0.146(7) 0.076(4) 0.012(4) 0.020(3) 0.013(4)
C10 0.037(3) 0.059(4) 0.142(6) -0.016(4) 0.018(3) -0.005(2)
C25 0.103(5) 0.075(5) 0.074(4) -0.002(3) 0.018(3) -0.014(4)
C33 0.051(3) 0.101(6) 0.144(6) 0.042(5) 0.034(3) 0.012(3)
C13 0.049(3) 0.041(3) 0.198(7) 0.019(4) 0.032(4) -0.014(2)
C6 0.050(3) 0.119(7) 0.109(5) -0.010(5) 0.010(3) -0.016(4)
C22 0.077(4) 0.075(5) 0.107(5) -0.022(4) -0.008(3) -0.007(3)
C11 0.039(3) 0.095(6) 0.157(7) -0.012(5) 0.027(4) -0.006(3)
C1 0.045(3) 0.121(7) 0.116(5) -0.027(5) 0.015(3) -0.023(4)
C9 0.092(5) 0.091(5) 0.107(5) -0.004(4) 0.015(4) -0.025(4)
C21 0.068(4) 0.105(6) 0.151(6) -0.042(5) 0.054(4) -0.025(4)
C2 0.065(4) 0.129(8) 0.136(7) -0.048(6) 0.027(4) -0.027(4)
C4 0.062(4) 0.218(13) 0.110(6) -0.012(7) 0.018(4) -0.022(6)
C5 0.067(4) 0.158(9) 0.108(5) -0.007(6) 0.013(4) -0.019(5)
C32 0.071(4) 0.132(8) 0.207(9) 0.087(7) 0.067(5) 0.020(4)
C30 0.068(4) 0.143(8) 0.161(7) 0.092(6) 0.051(4) 0.029(4)
C3 0.080(5) 0.191(12) 0.133(8) -0.054(8) 0.031(5) -0.035(7)
C31 0.071(4) 0.166(9) 0.197(9) 0.110(7) 0.063(5) 0.033(5)
C35 0.071(4) 0.182(10) 0.177(8) 0.120(8) 0.037(5) 0.029(5)
C14 0.057(4) 0.085(6) 0.274(12) 0.065(7) 0.044(6) 0.000(4)
C8 0.096(6) 0.35(2) 0.101(6) -0.008(9) 0.020(5) -0.032(9)
C36 0.081(5) 0.233(14) 0.284(14) 0.158(12) 0.096(8) 0.043(7)
C7 0.125(8) 0.119(8) 0.209(11) -0.076(8) 0.056(7) -0.040(6)

loop_
_atom_type_symbol
_atom_type_description
_atom_type_scat_dispersion_real
_atom_type_scat_dispersion_imag
_atom_type_scat_source
C C 0.0181 0.0091 'International Tables Vol C Tables 4.2.6.8 and 6.1.1.4'
H H 0.0000 0.0000 'International Tables Vol C Tables 4.2.6.8 and 6.1.1.4'
Cu Cu -1.9646 0.5888 'International Tables Vol C Tables 4.2.6.8 and 6.1.1.4'
F F 0.0727 0.0534 'International Tables Vol C Tables 4.2.6.8 and 6.1.1.4'
N N 0.0311 0.0180 'International Tables Vol C Tables 4.2.6.8 and 6.1.1.4'
S S 0.3331 0.5567 'International Tables Vol C Tables 4.2.6.8 and 6.1.1.4'

loop_
_geom_angle_atom_site_label_1
_geom_angle_atom_site_label_2
_geom_angle_atom_site_label_3
_geom_angle
_geom_angle_site_symmetry_1
_geom_angle_site_symmetry_3
_geom_angle_publ_flag
Cu3 Cu2 Cu1 60.01(3) . . ?
S3 Cu2 Cu3 48.12(4) . . ?
S3 Cu2 Cu1 101.68(5) . . ?
S2 Cu2 Cu3 101.41(6) . . ?
S2 Cu2 Cu1 47.91(5) . . ?
S2 Cu2 S3 120.68(8) . . ?
N2 Cu2 Cu3 133.53(13) . . ?
N2 Cu2 Cu1 115.47(12) . . ?
N2 Cu2 S3 134.07(13) . . ?
N2 Cu2 S2 104.46(14) . . ?
Cu2 Cu3 Cu1 60.60(3) . . ?
S3 Cu3 Cu2 48.41(5) . . ?
S3 Cu3 Cu1 102.48(6) . . ?
S3 Cu3 S1 121.18(8) . . ?
S1 Cu3 Cu2 101.77(7) . . ?
S1 Cu3 Cu1 47.60(7) . . ?
N3 Cu3 Cu2 116.14(14) . . ?
N3 Cu3 Cu1 131.54(13) . . ?
N3 Cu3 S3 106.23(15) . . ?
N3 Cu3 S1 131.94(15) . . ?
Cu3 Cu1 Cu2 59.38(3) . . ?
S2 Cu1 Cu2 47.62(5) . . ?
S2 Cu1 Cu3 100.58(6) . . ?
S1 Cu1 Cu2 101.25(6) . . ?
S1 Cu1 Cu3 48.27(6) . . ?
S1 Cu1 S2 120.30(8) . . ?
N1 Cu1 Cu2 133.83(16) . . ?
N1 Cu1 Cu3 116.87(18) . . ?
N1 Cu1 S2 133.7(2) . . ?
N1 Cu1 S1 105.22(19) . . ?
Cu3 S3 Cu2 83.47(6) . . ?
C41 S3 Cu2 110.14(19) . . ?
C41 S3 Cu3 101.45(17) . . ?
Cu2 S2 Cu1 84.47(7) . . ?
C27 S2 Cu2 102.5(2) . . ?
C27 S2 Cu1 108.7(2) . . ?
Cu1 S1 Cu3 84.13(6) . . ?
C13 S1 Cu3 108.4(3) . . ?
C13 S1 Cu1 102.6(3) . . ?
C15 N2 Cu2 113.0(3) . . ?
C24 N2 Cu2 125.1(4) . . ?
C24 N2 C15 121.8(5) . . ?
C38 N3 Cu3 123.6(4) . . ?
C38 N3 C29 121.0(6) . . ?
C29 N3 Cu3 115.4(5) . . ?
C15 C20 C19 117.6(5) . . ?
C15 C20 C23 120.9(4) . . ?
C19 C20 C23 121.5(5) . . ?
C20 C15 N2 119.0(4) . . ?
C16 C15 N2 118.5(5) . . ?
C16 C15 C20 122.1(5) . . ?
C10 N1 Cu1 123.7(5) . . ?
C10 N1 C1 122.8(5) . . ?
C1 N1 Cu1 113.0(4) . . ?
H37A C37 H37B 109.5 . . ?
H37A C37 H37C 109.5 . . ?
H37B C37 H37C 109.5 . . ?
C34 C37 H37A 109.5 . . ?
C34 C37 H37B 109.5 . . ?
C34 C37 H37C 109.5 . . ?
C41 C40 H40 114.7 . . ?
C41 C40 C38 130.5(6) . . ?
C38 C40 H40 114.7 . . ?
C20 C19 H19 119.2 . . ?
C18 C19 C20 121.6(5) . . ?
C18 C19 H19 119.2 . . ?
C15 C16 C21 121.8(5) . . ?
C17 C16 C15 117.8(5) . . ?
C17 C16 C21 120.3(5) . . ?
C20 C23 H23A 109.5 . . ?
C20 C23 H23B 109.5 . . ?
C20 C23 H23C 109.5 . . ?
H23A C23 H23B 109.5 . . ?
H23A C23 H23C 109.5 . . ?
H23B C23 H23C 109.5 . . ?
C16 C17 H17 118.9 . . ?
C18 C17 C16 122.2(5) . . ?
C18 C17 H17 118.9 . . ?
C29 C34 C37 120.4(5) . . ?
C33 C34 C37 121.9(5) . . ?
C33 C34 C29 117.7(6) . . ?
C40 C41 S3 131.4(4) . . ?
C40 C41 C42 116.9(6) . . ?
C42 C41 S3 111.5(5) . . ?
C19 C18 C22 120.7(6) . . ?
C17 C18 C19 118.6(5) . . ?
C17 C18 C22 120.6(5) . . ?
N3 C38 C40 126.0(6) . . ?
N3 C38 C39 121.9(5) . . ?
C40 C38 C39 112.0(6) . . ?
N2 C24 C26 124.8(6) . . ?
N2 C24 C25 122.2(5) . . ?
C26 C24 C25 113.0(6) . . ?
F12 C28 C27 111.8(7) . . ?
F10 C28 F12 107.0(7) . . ?
F10 C28 F11 108.4(8) . . ?
F10 C28 C27 112.4(7) . . ?
F11 C28 F12 106.9(7) . . ?
F11 C28 C27 110.1(6) . . ?
F16 C42 F17 105.3(5) . . ?
F16 C42 F18 107.3(6) . . ?
F16 C42 C41 113.7(5) . . ?
F17 C42 C41 113.1(6) . . ?
F18 C42 F17 106.9(5) . . ?
F18 C42 C41 110.1(5) . . ?
C34 C29 N3 120.6(5) . . ?
C34 C29 C30 122.0(5) . . ?
C30 C29 N3 117.1(5) . . ?
C24 C26 H26 114.0 . . ?
C27 C26 C24 132.1(7) . . ?
C27 C26 H26 114.0 . . ?
C28 C27 S2 111.2(6) . . ?
C26 C27 S2 130.6(5) . . ?
C26 C27 C28 117.7(7) . . ?
C10 C12 H12 114.9 . . ?
C13 C12 H12 114.9 . . ?
C13 C12 C10 130.3(6) . . ?
F13 C39 C38 112.2(5) . . ?
F14 C39 F13 104.5(7) . . ?
F14 C39 C38 112.9(6) . . ?
F15 C39 F13 104.9(6) . . ?
F15 C39 F14 109.5(6) . . ?
F15 C39 C38 112.2(7) . . ?
N1 C10 C12 126.9(5) . . ?
N1 C10 C11 120.7(7) . . ?
C12 C10 C11 112.4(6) . . ?
F8 C25 C24 111.7(6) . . ?
F9 C25 F8 103.6(7) . . ?
F9 C25 C24 114.3(5) . . ?
F7 C25 F8 105.2(7) . . ?
F7 C25 F9 108.6(8) . . ?
F7 C25 C24 112.7(7) . . ?
C34 C33 H33 118.9 . . ?
C32 C33 C34 122.1(6) . . ?
C32 C33 H33 118.9 . . ?
C12 C13 S1 130.7(6) . . ?
C12 C13 C14 116.1(6) . . ?
C14 C13 S1 112.9(5) . . ?
C1 C6 C9 121.3(7) . . ?
C1 C6 C5 117.1(8) . . ?
C5 C6 C9 121.6(8) . . ?
C18 C22 H22A 109.5 . . ?
C18 C22 H22B 109.5 . . ?
C18 C22 H22C 109.5 . . ?
H22A C22 H22B 109.5 . . ?
H22A C22 H22C 109.5 . . ?
H22B C22 H22C 109.5 . . ?
F3 C11 C10 112.4(7) . . ?
F1 C11 F3 103.2(7) . . ?
F1 C11 C10 112.6(6) . . ?
F2 C11 F3 106.8(7) . . ?
F2 C11 F1 108.1(9) . . ?
F2 C11 C10 113.0(6) . . ?
C6 C1 N1 119.9(6) . . ?
C6 C1 C2 122.7(9) . . ?
C2 C1 N1 117.0(8) . . ?
C6 C9 H9A 109.5 . . ?
C6 C9 H9B 109.5 . . ?
C6 C9 H9C 109.5 . . ?
H9A C9 H9B 109.5 . . ?
H9A C9 H9C 109.5 . . ?
H9B C9 H9C 109.5 . . ?
C16 C21 H21A 109.5 . . ?
C16 C21 H21B 109.5 . . ?
C16 C21 H21C 109.5 . . ?
H21A C21 H21B 109.5 . . ?
H21A C21 H21C 109.5 . . ?
H21B C21 H21C 109.5 . . ?
C1 C2 C7 121.2(10) . . ?
C3 C2 C1 116.7(10) . . ?
C3 C2 C7 122.0(9) . . ?
C5 C4 C8 121.3(13) . . ?
C3 C4 C5 118.7(10) . . ?
C3 C4 C8 120.0(12) . . ?
C6 C5 H5 118.9 . . ?
C4 C5 C6 122.2(10) . . ?
C4 C5 H5 118.9 . . ?
C33 C32 C36 119.4(7) . . ?
C31 C32 C33 118.1(6) . . ?
C31 C32 C36 122.4(7) . . ?
C29 C30 C35 121.5(6) . . ?
C31 C30 C29 117.1(6) . . ?
C31 C30 C35 121.1(6) . . ?
C2 C3 H3 118.7 . . ?
C4 C3 C2 122.6(10) . . ?
C4 C3 H3 118.7 . . ?
C32 C31 C30 122.9(7) . . ?
C32 C31 H31 118.5 . . ?
C30 C31 H31 118.5 . . ?
C30 C35 H35A 109.5 . . ?
C30 C35 H35B 109.5 . . ?
C30 C35 H35C 109.5 . . ?
H35A C35 H35B 109.5 . . ?
H35A C35 H35C 109.5 . . ?
H35B C35 H35C 109.5 . . ?
F5 C14 F4 106.4(6) . . ?
F5 C14 C13 113.3(6) . . ?
F6 C14 F5 107.0(10) . . ?
F6 C14 F4 108.2(7) . . ?
F6 C14 C13 112.9(6) . . ?
F4 C14 C13 108.8(10) . . ?
C4 C8 H8A 109.5 . . ?
C4 C8 H8B 109.5 . . ?
C4 C8 H8C 109.5 . . ?
H8A C8 H8B 109.5 . . ?
H8A C8 H8C 109.5 . . ?
H8B C8 H8C 109.5 . . ?
C32 C36 H36A 109.5 . . ?
C32 C36 H36B 109.5 . . ?
C32 C36 H36C 109.5 . . ?
H36A C36 H36B 109.5 . . ?
H36A C36 H36C 109.5 . . ?
H36B C36 H36C 109.5 . . ?
C2 C7 H7A 109.5 . . ?
C2 C7 H7B 109.5 . . ?
C2 C7 H7C 109.5 . . ?
H7A C7 H7B 109.5 . . ?
H7A C7 H7C 109.5 . . ?
H7B C7 H7C 109.5 . . ?

loop_
_geom_bond_atom_site_label_1
_geom_bond_atom_site_label_2
_geom_bond_distance
_geom_bond_site_symmetry_2
_geom_bond_publ_flag
Cu2 Cu3 2.9345(13) . ?
Cu2 Cu1 2.9708(11) . ?
Cu2 S3 2.2092(19) . ?
Cu2 S2 2.2046(18) . ?
Cu2 N2 1.960(5) . ?
Cu3 Cu1 2.9534(16) . ?
Cu3 S3 2.1990(14) . ?
Cu3 S1 2.216(2) . ?
Cu3 N3 1.958(6) . ?
Cu1 S2 2.2150(18) . ?
Cu1 S1 2.192(2) . ?
Cu1 N1 1.970(5) . ?
S3 C41 1.739(7) . ?
S2 C27 1.745(8) . ?
S1 C13 1.731(6) . ?
F16 C42 1.313(7) . ?
F17 C42 1.334(8) . ?
F13 C39 1.346(9) . ?
F18 C42 1.321(7) . ?
F12 C28 1.342(9) . ?
N2 C15 1.450(6) . ?
N2 C24 1.295(7) . ?
F14 C39 1.318(7) . ?
F10 C28 1.327(12) . ?
N3 C38 1.295(8) . ?
N3 C29 1.454(7) . ?
F11 C28 1.334(9) . ?
C20 C15 1.396(7) . ?
C20 C19 1.403(7) . ?
C20 C23 1.499(7) . ?
C15 C16 1.390(7) . ?
F5 C14 1.328(10) . ?
F8 C25 1.320(8) . ?
F3 C11 1.297(9) . ?
F15 C39 1.299(7) . ?
N1 C10 1.285(8) . ?
N1 C1 1.450(10) . ?
F1 C11 1.292(9) . ?
F6 C14 1.326(12) . ?
C37 H37A 0.9800 . ?
C37 H37B 0.9800 . ?
C37 H37C 0.9800 . ?
C37 C34 1.483(8) . ?
F9 C25 1.277(8) . ?
C40 H40 0.9500 . ?
C40 C41 1.345(8) . ?
C40 C38 1.461(7) . ?
C19 H19 0.9500 . ?
C19 C18 1.385(8) . ?
C16 C17 1.390(8) . ?
C16 C21 1.513(8) . ?
F2 C11 1.256(9) . ?
C23 H23A 0.9800 . ?
C23 H23B 0.9800 . ?
C23 H23C 0.9800 . ?
C17 H17 0.9500 . ?
C17 C18 1.380(9) . ?
F4 C14 1.329(12) . ?
C34 C29 1.393(8) . ?
C34 C33 1.390(8) . ?
C41 C42 1.524(7) . ?
C18 C22 1.512(7) . ?
C38 C39 1.547(10) . ?
F7 C25 1.260(9) . ?
C24 C26 1.465(8) . ?
C24 C25 1.528(9) . ?
C28 C27 1.536(10) . ?
C29 C30 1.403(9) . ?
C26 H26 0.9500 . ?
C26 C27 1.307(9) . ?
C12 H12 0.9500 . ?
C12 C10 1.450(10) . ?
C12 C13 1.356(9) . ?
C10 C11 1.555(8) . ?
C33 H33 0.9500 . ?
C33 C32 1.385(10) . ?
C13 C14 1.534(12) . ?
C6 C1 1.391(12) . ?
C6 C9 1.494(10) . ?
C6 C5 1.391(11) . ?
C22 H22A 0.9800 . ?
C22 H22B 0.9800 . ?
C22 H22C 0.9800 . ?
C1 C2 1.408(11) . ?
C9 H9A 0.9800 . ?
C9 H9B 0.9800 . ?
C9 H9C 0.9800 . ?
C21 H21A 0.9800 . ?
C21 H21B 0.9800 . ?
C21 H21C 0.9800 . ?
C2 C3 1.392(14) . ?
C2 C7 1.494(14) . ?
C4 C5 1.384(14) . ?
C4 C3 1.373(15) . ?
C4 C8 1.524(14) . ?
C5 H5 0.9500 . ?
C32 C31 1.380(11) . ?
C32 C36 1.537(9) . ?
C30 C31 1.386(9) . ?
C30 C35 1.518(9) . ?
C3 H3 0.9500 . ?
C31 H31 0.9500 . ?
C35 H35A 0.9800 . ?
C35 H35B 0.9800 . ?
C35 H35C 0.9800 . ?
C8 H8A 0.9800 . ?
C8 H8B 0.9800 . ?
C8 H8C 0.9800 . ?
C36 H36A 0.9800 . ?
C36 H36B 0.9800 . ?
C36 H36C 0.9800 . ?
C7 H7A 0.9800 . ?
C7 H7B 0.9800 . ?
C7 H7C 0.9800 . ?

loop_
_geom_torsion_atom_site_label_1
_geom_torsion_atom_site_label_2
_geom_torsion_atom_site_label_3
_geom_torsion_atom_site_label_4
_geom_torsion
_geom_torsion_site_symmetry_1
_geom_torsion_site_symmetry_2
_geom_torsion_site_symmetry_3
_geom_torsion_site_symmetry_4
_geom_torsion_publ_flag
Cu2 S3 C41 C40 -82.1(6) . . . . ?
Cu2 S3 C41 C42 102.1(4) . . . . ?
Cu2 S2 C27 C28 -170.5(4) . . . . ?
Cu2 S2 C27 C26 1.4(6) . . . . ?
Cu2 N2 C15 C20 81.4(5) . . . . ?
Cu2 N2 C15 C16 -91.3(5) . . . . ?
Cu2 N2 C24 C26 7.2(8) . . . . ?
Cu2 N2 C24 C25 -175.4(5) . . . . ?
Cu3 S3 C41 C40 5.0(6) . . . . ?
Cu3 S3 C41 C42 -170.8(4) . . . . ?
Cu3 S1 C13 C12 -87.9(8) . . . . ?
Cu3 S1 C13 C14 98.3(7) . . . . ?
Cu3 N3 C38 C40 9.2(8) . . . . ?
Cu3 N3 C38 C39 -174.4(4) . . . . ?
Cu3 N3 C29 C34 80.3(8) . . . . ?
Cu3 N3 C29 C30 -94.1(8) . . . . ?
Cu1 S2 C27 C28 101.2(4) . . . . ?
Cu1 S2 C27 C26 -87.0(6) . . . . ?
Cu1 S1 C13 C12 0.0(8) . . . . ?
Cu1 S1 C13 C14 -173.7(6) . . . . ?
Cu1 N1 C10 C12 5.2(9) . . . . ?
Cu1 N1 C10 C11 -178.0(5) . . . . ?
Cu1 N1 C1 C6 85.2(7) . . . . ?
Cu1 N1 C1 C2 -88.2(6) . . . . ?
S3 C41 C42 F16 -50.7(7) . . . . ?
S3 C41 C42 F17 -170.8(4) . . . . ?
S3 C41 C42 F18 69.7(7) . . . . ?
S1 C13 C14 F5 -163.9(7) . . . . ?
S1 C13 C14 F6 -42.1(11) . . . . ?
S1 C13 C14 F4 78.0(7) . . . . ?
F12 C28 C27 S2 -44.0(8) . . . . ?
F12 C28 C27 C26 143.0(7) . . . . ?
N2 C15 C16 C17 174.8(5) . . . . ?
N2 C15 C16 C21 -2.3(9) . . . . ?
N2 C24 C26 C27 -0.2(10) . . . . ?
N2 C24 C25 F8 149.8(6) . . . . ?
N2 C24 C25 F9 32.7(10) . . . . ?
N2 C24 C25 F7 -92.0(8) . . . . ?
F10 C28 C27 S2 -164.4(5) . . . . ?
F10 C28 C27 C26 22.6(9) . . . . ?
N3 C38 C39 F13 154.5(5) . . . . ?
N3 C38 C39 F14 36.7(9) . . . . ?
N3 C38 C39 F15 -87.6(7) . . . . ?
N3 C29 C30 C31 174.4(9) . . . . ?
N3 C29 C30 C35 0.8(14) . . . . ?
F11 C28 C27 S2 74.6(8) . . . . ?
F11 C28 C27 C26 -98.4(10) . . . . ?
C20 C15 C16 C17 2.3(9) . . . . ?
C20 C15 C16 C21 -174.7(6) . . . . ?
C20 C19 C18 C17 0.3(8) . . . . ?
C20 C19 C18 C22 177.0(5) . . . . ?
C15 N2 C24 C26 -167.6(5) . . . . ?
C15 N2 C24 C25 9.8(8) . . . . ?
C15 C20 C19 C18 1.7(8) . . . . ?
C15 C16 C17 C18 -0.2(9) . . . . ?
N1 C10 C11 F3 157.3(7) . . . . ?
N1 C10 C11 F1 41.2(10) . . . . ?
N1 C10 C11 F2 -81.7(10) . . . . ?
N1 C1 C2 C3 175.2(6) . . . . ?
N1 C1 C2 C7 -1.1(10) . . . . ?
C37 C34 C29 N3 4.7(11) . . . . ?
C37 C34 C29 C30 178.8(8) . . . . ?
C37 C34 C33 C32 -179.9(8) . . . . ?
C40 C41 C42 F16 132.8(6) . . . . ?
C40 C41 C42 F17 12.8(8) . . . . ?
C40 C41 C42 F18 -106.8(7) . . . . ?
C40 C38 C39 F13 -28.6(7) . . . . ?
C40 C38 C39 F14 -146.4(6) . . . . ?
C40 C38 C39 F15 89.3(7) . . . . ?
C19 C20 C15 N2 -175.5(5) . . . . ?
C19 C20 C15 C16 -3.0(8) . . . . ?
C16 C17 C18 C19 -1.1(9) . . . . ?
C16 C17 C18 C22 -177.8(6) . . . . ?
C23 C20 C15 N2 3.4(7) . . . . ?
C23 C20 C15 C16 175.8(5) . . . . ?
C23 C20 C19 C18 -177.2(5) . . . . ?
C34 C29 C30 C31 0.1(15) . . . . ?
C34 C29 C30 C35 -173.5(9) . . . . ?
C34 C33 C32 C31 2.1(16) . . . . ?
C34 C33 C32 C36 178.1(10) . . . . ?
C41 C40 C38 N3 -1.4(10) . . . . ?
C41 C40 C38 C39 -178.2(6) . . . . ?
C38 N3 C29 C34 -103.4(8) . . . . ?
C38 N3 C29 C30 82.3(9) . . . . ?
C38 C40 C41 S3 -7.1(10) . . . . ?
C38 C40 C41 C42 168.5(5) . . . . ?
C24 N2 C15 C20 -103.2(6) . . . . ?
C24 N2 C15 C16 84.1(7) . . . . ?
C24 C26 C27 S2 -4.4(11) . . . . ?
C24 C26 C27 C28 167.0(6) . . . . ?
C29 N3 C38 C40 -166.9(5) . . . . ?
C29 N3 C38 C39 9.6(8) . . . . ?
C29 C34 C33 C32 -0.7(13) . . . . ?
C29 C30 C31 C32 1.4(18) . . . . ?
C26 C24 C25 F8 -32.5(8) . . . . ?
C26 C24 C25 F9 -149.7(7) . . . . ?
C26 C24 C25 F7 85.7(8) . . . . ?
C12 C10 C11 F3 -25.4(9) . . . . ?
C12 C10 C11 F1 -141.6(8) . . . . ?
C12 C10 C11 F2 95.5(9) . . . . ?
C12 C13 C14 F5 21.4(13) . . . . ?
C12 C13 C14 F6 143.2(8) . . . . ?
C12 C13 C14 F4 -96.8(8) . . . . ?
C10 N1 C1 C6 -102.1(7) . . . . ?
C10 N1 C1 C2 84.4(8) . . . . ?
C10 C12 C13 S1 -5.2(13) . . . . ?
C10 C12 C13 C14 168.4(8) . . . . ?
C25 C24 C26 C27 -177.9(7) . . . . ?
C33 C34 C29 N3 -174.5(7) . . . . ?
C33 C34 C29 C30 -0.4(13) . . . . ?
C33 C32 C31 C30 -2.5(19) . . . . ?
C13 C12 C10 N1 2.6(12) . . . . ?
C13 C12 C10 C11 -174.5(7) . . . . ?
C6 C1 C2 C3 2.0(11) . . . . ?
C6 C1 C2 C7 -174.4(8) . . . . ?
C1 N1 C10 C12 -166.7(7) . . . . ?
C1 N1 C10 C11 10.2(10) . . . . ?
C1 C6 C5 C4 -1.3(11) . . . . ?
C1 C2 C3 C4 -1.2(13) . . . . ?
C9 C6 C1 N1 3.7(10) . . . . ?
C9 C6 C1 C2 176.7(7) . . . . ?
C9 C6 C5 C4 -178.8(7) . . . . ?
C21 C16 C17 C18 176.9(6) . . . . ?
C5 C6 C1 N1 -173.8(6) . . . . ?
C5 C6 C1 C2 -0.8(10) . . . . ?
C5 C4 C3 C2 -0.7(14) . . . . ?
C3 C4 C5 C6 2.1(13) . . . . ?
C35 C30 C31 C32 175.0(11) . . . . ?
C8 C4 C5 C6 178.8(8) . . . . ?
C8 C4 C3 C2 -177.6(8) . . . . ?
C36 C32 C31 C30 -178.3(12) . . . . ?
C7 C2 C3 C4 175.1(9) . . . . ?
